data_1507640
loop_
_publ_author_name
'Yan, Wuming'
'Ye, Xiaohan'
'Akhmedov, Novruz G.'
'Petersen, Jeffrey L.'
'Shi, Xiaodong'

_publ_section_title
;
 1,2,3-triazole: unique ligand in promoting iron-catalyzed propargyl
 alcohol dehydration.
;
_journal_issue 9
_journal_name_full 'Organic letters'
_journal_page_first 2358
_journal_page_last 2361
_journal_paper_doi 10.1021/ol300778e
_journal_volume 14
_journal_year 2012
_chemical_formula_sum 'C21 H23 N3 Si'
_chemical_formula_weight 345.51
_space_group_IT_number 2
_symmetry_cell_setting triclinic
_symmetry_space_group_name_Hall '-P 1'
_symmetry_space_group_name_H-M 'P -1'
_atom_sites_solution_hydrogens geom
_atom_sites_solution_primary direct
_atom_sites_solution_secondary difmap
_audit_creation_method SHELXL-97
_audit_update_record
;
2012-01-05 # Formatted by publCIF
;
_cell_angle_alpha 77.610(2)
_cell_angle_beta 88.579(2)
_cell_angle_gamma 86.438(2)
_cell_formula_units_Z 2
_cell_length_a 6.3763(7)
_cell_length_b 10.3680(11)
_cell_length_c 15.3069(16)
_cell_measurement_reflns_used 4626
_cell_measurement_temperature 293(2)
_cell_measurement_theta_max 27.45
_cell_measurement_theta_min 2.56
_cell_volume 986.39(18)
_computing_structure_refinement 'SHELXL-97 (Sheldrick, 1997)'
_computing_structure_solution 'SHELXS-97 (Sheldrick, 1990)'
_diffrn_ambient_temperature 293(2)
_diffrn_measured_fraction_theta_full 0.982
_diffrn_measured_fraction_theta_max 0.982
_diffrn_radiation_monochromator graphite
_diffrn_radiation_source 'fine-focus sealed tube'
_diffrn_radiation_type MoK\a
_diffrn_radiation_wavelength 0.71073
_diffrn_reflns_av_R_equivalents 0.0306
_diffrn_reflns_av_sigmaI/netI 0.0723
_diffrn_reflns_limit_h_max 7
_diffrn_reflns_limit_h_min -8
_diffrn_reflns_limit_k_max 13
_diffrn_reflns_limit_k_min -13
_diffrn_reflns_limit_l_max 19
_diffrn_reflns_limit_l_min -19
_diffrn_reflns_number 6746
_diffrn_reflns_theta_full 27.52
_diffrn_reflns_theta_max 27.52
_diffrn_reflns_theta_min 2.18
_diffrn_standards_decay_% 0
_exptl_absorpt_coefficient_mu 0.127
_exptl_absorpt_correction_T_max 0.9654
_exptl_absorpt_correction_T_min 0.9417
_exptl_absorpt_correction_type empirical
_exptl_absorpt_process_details SADABS
_exptl_crystal_colour colourless
_exptl_crystal_density_diffrn 1.163
_exptl_crystal_density_method 'not measured'
_exptl_crystal_description parllelopiped
_exptl_crystal_F_000 368
_exptl_crystal_size_max 0.48
_exptl_crystal_size_mid 0.36
_exptl_crystal_size_min 0.28
_refine_diff_density_max 0.444
_refine_diff_density_min -0.210
_refine_diff_density_rms 0.050
_refine_ls_extinction_method none
_refine_ls_goodness_of_fit_ref 1.035
_refine_ls_hydrogen_treatment refU
_refine_ls_matrix_type full
_refine_ls_number_parameters 229
_refine_ls_number_reflns 4314
_refine_ls_number_restraints 0
_refine_ls_restrained_S_all 1.035
_refine_ls_R_factor_all 0.0704
_refine_ls_R_factor_gt 0.0600
_refine_ls_shift/su_max 0.000
_refine_ls_shift/su_mean 0.000
_refine_ls_structure_factor_coef Fsqd
_refine_ls_weighting_details 'calc w=1/[\s^2^(Fo^2^)+(0.0907P)^2^+0.1762P] where P=(Fo^2^+2Fc^2^)/3'
_refine_ls_weighting_scheme calc
_refine_ls_wR_factor_gt 0.1691
_refine_ls_wR_factor_ref 0.1834
_reflns_number_gt 3530
_reflns_number_total 4546
_reflns_threshold_expression >2sigma(I)
_cod_data_source_file ol300778e_si_003.cif
_cod_data_source_block xs23ccd
_cod_original_sg_symbol_H-M P_-1
_cod_database_code 1507640

loop_
_symmetry_equiv_pos_as_xyz
'x, y, z'
'-x, -y, -z'

loop_
_atom_site_label
_atom_site_type_symbol
_atom_site_fract_x
_atom_site_fract_y
_atom_site_fract_z
_atom_site_U_iso_or_equiv
_atom_site_adp_type
_atom_site_occupancy
_atom_site_symmetry_multiplicity
_atom_site_calc_flag
_atom_site_refinement_flags
Si1 Si 0.37272(9) 0.21166(6) 0.59628(4) 0.0584(2) Uani 1 1 d .
N1 N 0.0884(2) 0.26411(13) 1.02976(10) 0.0463(3) Uani 1 1 d .
N2 N -0.1164(2) 0.30300(16) 1.03353(13) 0.0619(4) Uani 1 1 d .
N3 N -0.2201(2) 0.20264(17) 1.07334(13) 0.0636(4) Uani 1 1 d .
C1 C 0.1190(2) 0.13462(15) 1.06785(10) 0.0418(3) Uani 1 1 d .
C2 C 0.2975(3) 0.04861(18) 1.08215(12) 0.0518(4) Uani 1 1 d .
H2B H 0.4302 0.0755 1.0624 0.062 Uiso 1 1 calc R
C3 C 0.2659(3) -0.0774(2) 1.12686(15) 0.0646(5) Uani 1 1 d .
H3B H 0.3807 -0.1382 1.1381 0.078 Uiso 1 1 calc R
C4 C 0.0659(3) -0.1185(2) 1.15651(14) 0.0673(6) Uani 1 1 d .
H4A H 0.0521 -0.2055 1.1870 0.081 Uiso 1 1 calc R
C5 C -0.1076(3) -0.0349(2) 1.14186(13) 0.0614(5) Uani 1 1 d .
H5A H -0.2398 -0.0630 1.1614 0.074 Uiso 1 1 calc R
C6 C -0.0806(2) 0.09538(18) 1.09622(12) 0.0487(4) Uani 1 1 d .
C7 C 0.2430(3) 0.35790(17) 0.99075(12) 0.0493(4) Uani 1 1 d .
H7A H 0.3827 0.3179 1.0056 0.059 Uiso 1 1 calc R
H7B H 0.2246 0.4353 1.0169 0.059 Uiso 1 1 calc R
C8 C 0.2261(3) 0.4007(2) 0.89024(13) 0.0577(5) Uani 1 1 d .
H8A H 0.2298 0.3233 0.8641 0.069 Uiso 1 1 calc R
H8B H 0.0930 0.4502 0.8752 0.069 Uiso 1 1 calc R
C9 C 0.4013(3) 0.48442(18) 0.85256(12) 0.0530(4) Uani 1 1 d .
H9A H 0.4349 0.5490 0.8828 0.064 Uiso 1 1 calc R
C10 C 0.5155(3) 0.47570(16) 0.77907(11) 0.0461(4) Uani 1 1 d .
C11 C 0.6890(2) 0.56265(17) 0.74602(10) 0.0457(4) Uani 1 1 d .
C12 C 0.8550(3) 0.5187(2) 0.69736(13) 0.0605(5) Uani 1 1 d .
H12A H 0.8543 0.4354 0.6840 0.073 Uiso 1 1 calc R
C13 C 1.0206(3) 0.5969(3) 0.66874(16) 0.0745(6) Uani 1 1 d .
H13A H 1.1318 0.5654 0.6372 0.089 Uiso 1 1 calc R
C14 C 1.0229(3) 0.7204(3) 0.68639(15) 0.0747(6) Uani 1 1 d .
H14A H 1.1350 0.7728 0.6668 0.090 Uiso 1 1 calc R
C15 C 0.8583(4) 0.7671(2) 0.73331(14) 0.0694(6) Uani 1 1 d .
H15A H 0.8592 0.8514 0.7452 0.083 Uiso 1 1 calc R
C16 C 0.6920(3) 0.68898(19) 0.76283(12) 0.0553(4) Uani 1 1 d .
H16A H 0.5811 0.7213 0.7942 0.066 Uiso 1 1 calc R
C17 C 0.4687(3) 0.38088(17) 0.72696(11) 0.0492(4) Uani 1 1 d .
C18 C 0.4294(3) 0.30744(18) 0.67930(12) 0.0553(4) Uani 1 1 d .
C19 C 0.4981(4) 0.2886(3) 0.48990(16) 0.0841(7) Uani 1 1 d .
H19A H 0.4436 0.3786 0.4715 0.126 Uiso 1 1 calc R
H19B H 0.4688 0.2405 0.4450 0.126 Uiso 1 1 calc R
H19C H 0.6472 0.2870 0.4977 0.126 Uiso 1 1 calc R
C20 C 0.4848(7) 0.0404(3) 0.6358(2) 0.1247(13) Uani 1 1 d .
H20A H 0.6338 0.0417 0.6430 0.187 Uiso 1 1 calc R
H20B H 0.4578 -0.0113 0.5927 0.187 Uiso 1 1 calc R
H20C H 0.4211 0.0021 0.6921 0.187 Uiso 1 1 calc R
C21 C 0.0869(5) 0.2136(5) 0.5837(2) 0.1251(14) Uani 1 1 d .
H21A H 0.0311 0.3034 0.5663 0.188 Uiso 1 1 calc R
H21B H 0.0243 0.1723 0.6396 0.188 Uiso 1 1 calc R
H21C H 0.0560 0.1660 0.5387 0.188 Uiso 1 1 calc R

loop_
_atom_site_aniso_label
_atom_site_aniso_U_11
_atom_site_aniso_U_22
_atom_site_aniso_U_33
_atom_site_aniso_U_23
_atom_site_aniso_U_13
_atom_site_aniso_U_12
Si1 0.0695(4) 0.0592(3) 0.0533(3) -0.0258(2) -0.0018(2) -0.0076(2)
N1 0.0427(6) 0.0410(7) 0.0559(8) -0.0114(6) 0.0026(5) -0.0047(5)
N2 0.0461(7) 0.0500(8) 0.0897(12) -0.0162(8) 0.0022(7) -0.0001(6)
N3 0.0441(7) 0.0613(10) 0.0866(12) -0.0185(9) 0.0079(7) -0.0060(7)
C1 0.0438(7) 0.0430(8) 0.0399(7) -0.0107(6) 0.0006(6) -0.0072(6)
C2 0.0470(8) 0.0518(9) 0.0559(10) -0.0099(8) -0.0037(7) -0.0026(7)
C3 0.0653(11) 0.0516(10) 0.0734(13) -0.0049(9) -0.0193(9) 0.0008(8)
C4 0.0830(13) 0.0524(11) 0.0621(12) 0.0041(9) -0.0188(10) -0.0210(9)
C5 0.0612(10) 0.0652(12) 0.0574(10) -0.0057(9) -0.0008(8) -0.0271(9)
C6 0.0451(8) 0.0531(9) 0.0502(9) -0.0134(7) 0.0023(6) -0.0123(7)
C7 0.0503(8) 0.0441(8) 0.0543(9) -0.0092(7) -0.0009(7) -0.0123(7)
C8 0.0603(10) 0.0666(11) 0.0515(10) -0.0200(8) 0.0045(7) -0.0213(8)
C9 0.0605(9) 0.0548(10) 0.0494(9) -0.0203(7) 0.0044(7) -0.0170(8)
C10 0.0543(8) 0.0427(8) 0.0421(8) -0.0103(6) -0.0033(6) -0.0035(6)
C11 0.0502(8) 0.0486(9) 0.0367(7) -0.0057(6) -0.0039(6) -0.0006(6)
C12 0.0623(10) 0.0573(11) 0.0568(10) -0.0053(8) 0.0069(8) 0.0081(8)
C13 0.0570(10) 0.0864(16) 0.0703(13) 0.0013(11) 0.0109(9) 0.0050(10)
C14 0.0624(11) 0.0928(17) 0.0643(12) -0.0009(11) 0.0015(9) -0.0245(11)
C15 0.0869(14) 0.0669(12) 0.0571(11) -0.0128(9) -0.0006(10) -0.0282(11)
C16 0.0660(10) 0.0566(10) 0.0462(9) -0.0156(8) 0.0044(7) -0.0124(8)
C17 0.0601(9) 0.0449(8) 0.0431(8) -0.0111(7) -0.0034(7) 0.0005(7)
C18 0.0674(10) 0.0496(9) 0.0501(9) -0.0146(7) -0.0051(8) 0.0023(8)
C19 0.0910(16) 0.105(2) 0.0591(13) -0.0221(13) 0.0009(11) -0.0130(14)
C20 0.210(4) 0.0626(16) 0.107(2) -0.0351(16) -0.010(2) 0.012(2)
C21 0.0796(17) 0.217(4) 0.102(2) -0.079(3) 0.0018(15) -0.037(2)

loop_
_atom_type_symbol
_atom_type_description
_atom_type_scat_dispersion_real
_atom_type_scat_dispersion_imag
_atom_type_scat_source
C C 0.0033 0.0016 'International Tables Vol C Tables 4.2.6.8 and 6.1.1.4'
H H 0.0000 0.0000 'International Tables Vol C Tables 4.2.6.8 and 6.1.1.4'
N N 0.0061 0.0033 'International Tables Vol C Tables 4.2.6.8 and 6.1.1.4'
Si Si 0.0817 0.0704 'International Tables Vol C Tables 4.2.6.8 and 6.1.1.4'

loop_
_geom_angle_atom_site_label_1
_geom_angle_atom_site_label_2
_geom_angle_atom_site_label_3
_geom_angle
C18 Si1 C21 108.95(13)
C18 Si1 C19 108.02(11)
C21 Si1 C19 110.58(16)
C18 Si1 C20 108.24(13)
C21 Si1 C20 110.8(2)
C19 Si1 C20 110.18(16)
N2 N1 C1 110.45(13)
N2 N1 C7 120.81(14)
C1 N1 C7 128.71(13)
N3 N2 N1 108.92(15)
N2 N3 C6 108.15(14)
N1 C1 C6 104.17(14)
N1 C1 C2 133.15(15)
C6 C1 C2 122.67(16)
C3 C2 C1 115.91(16)
C2 C3 C4 122.22(18)
C5 C4 C3 121.70(18)
C4 C5 C6 117.54(17)
N3 C6 C1 108.30(15)
N3 C6 C5 131.72(16)
C1 C6 C5 119.96(17)
N1 C7 C8 112.79(14)
C9 C8 C7 110.74(14)
C10 C9 C8 126.21(16)
C9 C10 C17 120.22(16)
C9 C10 C11 122.94(15)
C17 C10 C11 116.83(15)
C12 C11 C16 118.16(17)
C12 C11 C10 120.26(17)
C16 C11 C10 121.58(15)
C13 C12 C11 120.8(2)
C14 C13 C12 120.5(2)
C13 C14 C15 119.8(2)
C14 C15 C16 120.2(2)
C15 C16 C11 120.55(18)
C18 C17 C10 176.32(19)
C17 C18 Si1 173.54(17)

loop_
_geom_bond_atom_site_label_1
_geom_bond_atom_site_label_2
_geom_bond_distance
Si1 C18 1.8276(19)
Si1 C21 1.836(3)
Si1 C19 1.840(3)
Si1 C20 1.853(3)
N1 N2 1.3457(19)
N1 C1 1.348(2)
N1 C7 1.454(2)
N2 N3 1.298(2)
N3 C6 1.370(2)
C1 C6 1.391(2)
C1 C2 1.393(2)
C2 C3 1.363(3)
C3 C4 1.404(3)
C4 C5 1.355(3)
C5 C6 1.400(3)
C7 C8 1.512(3)
C8 C9 1.485(2)
C9 C10 1.341(2)
C10 C17 1.441(2)
C10 C11 1.481(2)
C11 C12 1.389(2)
C11 C16 1.389(3)
C12 C13 1.377(3)
C13 C14 1.365(4)
C14 C15 1.378(3)
C15 C16 1.382(3)
C17 C18 1.203(3)

loop_
_cod_related_entry_id
_cod_related_entry_code
_cod_related_entry_database
1 30651870 ChemSpider
